data_4103460
loop_
_publ_author_name
'Neil J. Findlay'
'Stuart R. Park'
'Franziska Schoenebeck'
'Elise Cahard'
'Sheng-ze Zhou'
'Leonard E. A. Berlouis'
'Mark D. Spicer'
'Tell Tuttle'
'John A. Murphy'

_publ_section_title
;
 Reductions of Challenging Organic Substrates by a Nickel Complex of a
 Noninnocent Crown Carbene Ligand
;
_journal_name_full 'Journal of the American Chemical Society'
_journal_page_first 15462
_journal_page_last 15464
_journal_paper_doi 10.1021/ja107703n
_journal_volume 132
_journal_year 2010
_chemical_compound_source 'synthesis as described'
_chemical_formula_moiety 'C24 H32 I2 N8 Ni1'
_chemical_formula_sum 'C24 H32 I2 N8 Ni'
_chemical_formula_weight 745.08
_chemical_name_common NiTetI2
_chemical_name_systematic
;
 ?
;
_space_group_IT_number 139
_symmetry_cell_setting tetragonal
_symmetry_Int_Tables_number 139
_symmetry_space_group_name_Hall '-I 4 2'
_symmetry_space_group_name_H-M 'I 4/m m m'
_atom_sites_solution_hydrogens none
_atom_sites_solution_primary direct
_atom_sites_solution_secondary difmap
_audit_conform_dict_location ftp://ftp.iucr.org/pub/cif_core.dic
_audit_conform_dict_name cif_core.dic
_audit_conform_dict_version 2.3
_audit_creation_date 2007-10-01T11:49:28-00:00
_audit_creation_method 'WinGX routine CIF_UPDATE'
_cell_angle_alpha 90
_cell_angle_beta 90
_cell_angle_gamma 90
_cell_formula_units_Z 2
_cell_length_a 8.9439(3)
_cell_length_b 8.9439(3)
_cell_length_c 18.6755(6)
_cell_measurement_reflns_used 5812
_cell_measurement_temperature 123(2)
_cell_measurement_theta_max 27.485
_cell_measurement_theta_min 3
_cell_measurement_wavelength 0.71073
_cell_volume 1493.92(9)
_computing_cell_refinement 'HKL Scalepack (Otwinowski & Minor 1997)'
_computing_data_collection 'Collect (Bruker AXS BV, 1997-2004)'
_computing_data_reduction 'HKL Denzo and Scalepack (Otwinowski & Minor 1997)'
_computing_molecular_graphics 'Ortep-3 for Windows (Farrugia, 1997)'
_computing_publication_material 'WinGX publication routines (Farrugia, 1999)'
_computing_structure_refinement 'SHELXL-97 (Sheldrick, 1997)'
_computing_structure_solution 'DIRDIF99 (Beurskens et al, 1999)'
_diffrn_ambient_temperature 123(2)
_diffrn_detector 'CCD plate'
_diffrn_detector_area_resol_mean 9
_diffrn_measured_fraction_theta_full 0.996
_diffrn_measured_fraction_theta_max 0.996
_diffrn_measurement_device '95mm CCD camera on \k-goniostat'
_diffrn_measurement_device_type KappaCCD
_diffrn_measurement_method 'CCD rotation images, thick slices'
_diffrn_orient_matrix_type 'by Bruker AXS Collect from scalepack cell'
_diffrn_orient_matrix_UB_11 -0.51881E-1
_diffrn_orient_matrix_UB_12 -0.955972E-1
_diffrn_orient_matrix_UB_13 -0.124283E-1
_diffrn_orient_matrix_UB_21 0.503478E-1
_diffrn_orient_matrix_UB_22 -0.2375E-3
_diffrn_orient_matrix_UB_23 -0.478071E-1
_diffrn_orient_matrix_UB_31 0.852579E-1
_diffrn_orient_matrix_UB_32 -0.580324E-1
_diffrn_orient_matrix_UB_33 0.206689E-1
_diffrn_radiation_monochromator graphite
_diffrn_radiation_probe x-ray
_diffrn_radiation_type MoK\a
_diffrn_radiation_wavelength 0.71073
_diffrn_reflns_av_R_equivalents 0.0268
_diffrn_reflns_av_unetI/netI 0.0119
_diffrn_reflns_limit_h_max 11
_diffrn_reflns_limit_h_min -11
_diffrn_reflns_limit_k_max 11
_diffrn_reflns_limit_k_min -11
_diffrn_reflns_limit_l_max 24
_diffrn_reflns_limit_l_min -24
_diffrn_reflns_number 6131
_diffrn_reflns_theta_full 27.49
_diffrn_reflns_theta_max 27.49
_diffrn_reflns_theta_min 3.22
_diffrn_source 'Enraf Nonius FR590'
_exptl_absorpt_coefficient_mu 2.742
_exptl_absorpt_correction_type none
_exptl_crystal_colour colourless
_exptl_crystal_density_diffrn 1.656
_exptl_crystal_density_method 'not measured'
_exptl_crystal_description cube
_exptl_crystal_F_000 732
_exptl_crystal_size_max 0.4
_exptl_crystal_size_mid 0.4
_exptl_crystal_size_min 0.4
_refine_diff_density_max 0.622
_refine_diff_density_min -0.336
_refine_diff_density_rms 0.096
_refine_ls_extinction_method none
_refine_ls_goodness_of_fit_ref 1.166
_refine_ls_hydrogen_treatment none
_refine_ls_matrix_type full
_refine_ls_number_parameters 45
_refine_ls_number_reflns 542
_refine_ls_number_restraints 0
_refine_ls_restrained_S_all 1.166
_refine_ls_R_factor_all 0.0315
_refine_ls_R_factor_gt 0.0290
_refine_ls_shift/su_max 0.000
_refine_ls_shift/su_mean 0.000
_refine_ls_structure_factor_coef Fsqd
_refine_ls_weighting_details 'calc w=1/[\s^2^(Fo^2^)+(0.0493P)^2^+3.1094P] where P=(Fo^2^+2Fc^2^)/3'
_refine_ls_weighting_scheme calc
_refine_ls_wR_factor_gt 0.0810
_refine_ls_wR_factor_ref 0.0824
_reflns_number_gt 505
_reflns_number_total 542
_reflns_threshold_expression >2sigma(I)
_cod_data_source_file ja107703n_si_002.cif
_cod_data_source_block stuartp9
_cod_database_code 4103460

loop_
_symmetry_equiv_pos_as_xyz
'x, y, z'
'x, -y, -z'
'-x, -y, z'
'-x, y, -z'
'y, x, -z'
'y, -x, z'
'-y, x, z'
'-y, -x, -z'
'x+1/2, y+1/2, z+1/2'
'x+1/2, -y+1/2, -z+1/2'
'-x+1/2, -y+1/2, z+1/2'
'-x+1/2, y+1/2, -z+1/2'
'y+1/2, x+1/2, -z+1/2'
'y+1/2, -x+1/2, z+1/2'
'-y+1/2, x+1/2, z+1/2'
'-y+1/2, -x+1/2, -z+1/2'
'-x, -y, -z'
'-x, y, z'
'x, y, -z'
'x, -y, z'
'-y, -x, z'
'-y, x, -z'
'y, -x, -z'
'y, x, z'
'-x+1/2, -y+1/2, -z+1/2'
'-x+1/2, y+1/2, z+1/2'
'x+1/2, y+1/2, -z+1/2'
'x+1/2, -y+1/2, z+1/2'
'-y+1/2, -x+1/2, z+1/2'
'-y+1/2, x+1/2, -z+1/2'
'y+1/2, -x+1/2, -z+1/2'
'y+1/2, x+1/2, z+1/2'

loop_
_atom_site_label
_atom_site_type_symbol
_atom_site_fract_x
_atom_site_fract_y
_atom_site_fract_z
_atom_site_U_iso_or_equiv
_atom_site_adp_type
_atom_site_occupancy
_atom_site_symmetry_multiplicity
_atom_site_calc_flag
_atom_site_refinement_flags
Ni1 Ni 0 0 0 0.0197(3) Uani 1 16 d S
C1 C 0.1796(8) 0.1135(7) 0 0.0234(13) Uani 0.5 2 d SP
C2 C 0.3888(6) 0.2385(7) 0.0355(3) 0.0363(12) Uani 0.5 1 d P
N1 N 0.2595(6) 0.1611(6) 0.0556(2) 0.0451(14) Uani 0.5 1 d P
C3 C 0.1887(6) 0.1887(6) 0.1320(4) 0.0289(14) Uani 0.5 2 d SP
C4 C 0.2770(13) 0.0819(9) 0.1378(4) 0.071(3) Uani 0.5 1 d P
I1A I 0.5 0.5 0.20078(2) 0.0369(2) Uani 1 8 d S

loop_
_atom_site_aniso_label
_atom_site_aniso_U_11
_atom_site_aniso_U_22
_atom_site_aniso_U_33
_atom_site_aniso_U_23
_atom_site_aniso_U_13
_atom_site_aniso_U_12
Ni1 0.0205(4) 0.0205(4) 0.0180(6) 0 0 0
C1 0.027(3) 0.021(3) 0.022(3) 0 0 0.005(2)
C2 0.031(2) 0.041(3) 0.037(3) 0.001(2) 0.000(2) -0.012(2)
N1 0.045(3) 0.070(3) 0.0203(18) 0.004(2) -0.0032(18) -0.035(2)
C3 0.034(2) 0.034(2) 0.018(3) -0.002(2) -0.002(2) 0.002(3)
C4 0.122(8) 0.050(5) 0.041(3) -0.018(3) 0.045(4) -0.034(5)
I1A 0.0453(3) 0.0453(3) 0.0199(3) 0 0 0

loop_
_atom_type_symbol
_atom_type_description
_atom_type_scat_dispersion_real
_atom_type_scat_dispersion_imag
_atom_type_scat_source
C C 0.003 0.002 'International Tables Vol C Tables 4.2.6.8 and 6.1.1.4'
H H 0 0 'International Tables Vol C Tables 4.2.6.8 and 6.1.1.4'
I I -0.474 1.812 'International Tables Vol C Tables 4.2.6.8 and 6.1.1.4'
N N 0.006 0.003 'International Tables Vol C Tables 4.2.6.8 and 6.1.1.4'
Ni Ni 0.339 1.112 'International Tables Vol C Tables 4.2.6.8 and 6.1.1.4'

loop_
_geom_angle_atom_site_label_1
_geom_angle_atom_site_label_2
_geom_angle_atom_site_label_3
_geom_angle
_geom_angle_site_symmetry_1
_geom_angle_site_symmetry_3
C1 Ni1 C1 180.0(4) 5 21
C1 Ni1 C1 64.6(4) 5 22
C1 Ni1 C1 115.4(4) 21 22
C1 Ni1 C1 115.4(4) 5 6
C1 Ni1 C1 64.6(4) 21 6
C1 Ni1 C1 180.0(3) 22 6
C1 Ni1 C1 25.4(4) 5 .
C1 Ni1 C1 154.6(4) 21 .
C1 Ni1 C1 90 22 .
C1 Ni1 C1 90 6 .
C1 Ni1 C1 154.6(4) 5 17
C1 Ni1 C1 25.4(4) 21 17
C1 Ni1 C1 90 22 17
C1 Ni1 C1 90 6 17
C1 Ni1 C1 180.0(4) . 17
C1 Ni1 C1 90 5 2
C1 Ni1 C1 90 21 2
C1 Ni1 C1 154.6(4) 22 2
C1 Ni1 C1 25.4(4) 6 2
C1 Ni1 C1 64.6(4) . 2
C1 Ni1 C1 115.4(4) 17 2
C1 Ni1 C1 90 5 18
C1 Ni1 C1 90 21 18
C1 Ni1 C1 25.4(4) 22 18
C1 Ni1 C1 154.6(4) 6 18
C1 Ni1 C1 115.4(4) . 18
C1 Ni1 C1 64.6(4) 17 18
C1 Ni1 C1 180 2 18
C1 C1 N1 98.8(4) 5 .
C1 C1 N1 98.8(4) 5 19
N1 C1 N1 102.6(6) . 19
C1 C1 N1 51.7(3) 5 24
N1 C1 N1 47.2(5) . 24
N1 C1 N1 106.7(6) 19 24
C1 C1 N1 51.7(3) 5 5
N1 C1 N1 106.7(6) . 5
N1 C1 N1 47.2(5) 19 5
N1 C1 N1 76.6(4) 24 5
C1 C1 Ni1 77.27(19) 5 .
N1 C1 Ni1 128.7(3) . .
N1 C1 Ni1 128.7(3) 19 .
N1 C1 Ni1 109.4(3) 24 .
N1 C1 Ni1 109.4(3) 5 .
C1 C1 C1 135 5 2
N1 C1 C1 108.7(4) . 2
N1 C1 C1 108.7(4) 19 2
N1 C1 C1 141.1(2) 24 2
N1 C1 C1 141.1(2) 5 2
Ni1 C1 C1 57.72(19) . 2
C2 C2 N1 105.5(3) 19 .
C2 C2 C2 90 19 24
N1 C2 C2 76.4(3) . 24
C2 C2 C2 90.0000(10) 19 18_655
N1 C2 C2 145.7(3) . 18_655
C2 C2 C2 135.013(2) 24 18_655
N1 N1 C1 81.2(4) 24 .
N1 N1 C2 103.6(3) 24 .
C1 N1 C2 113.1(5) . .
N1 N1 C3 66.8(2) 24 .
C1 N1 C3 122.6(5) . .
C2 N1 C3 119.7(5) . .
N1 N1 C1 51.6(3) 24 5
C1 N1 C1 29.5(5) . 5
C2 N1 C1 115.4(4) . 5
C3 N1 C1 103.4(4) . 5
N1 N1 C4 111.1(4) 24 .
C1 N1 C4 128.5(5) . .
C2 N1 C4 111.9(5) . .
C3 N1 C4 44.5(4) . .
C1 N1 C4 132.3(5) 5 .
C4 C3 C4 165.2(10) . 24
C4 C3 N1 119.1(6) . 24
C4 C3 N1 72.8(4) 24 24
C4 C3 N1 72.8(4) . .
C4 C3 N1 119.1(6) 24 .
N1 C3 N1 46.4(4) 24 .
C3 C4 C4 140.1(6) . 20
C3 C4 N1 62.7(6) . .
C4 C4 N1 114.6(3) 20 .

loop_
_geom_bond_atom_site_label_1
_geom_bond_atom_site_label_2
_geom_bond_distance
_geom_bond_site_symmetry_2
Ni1 C1 1.900(7) 5
Ni1 C1 1.900(7) 21
Ni1 C1 1.900(7) 22
Ni1 C1 1.900(7) 6
Ni1 C1 1.900(7) .
Ni1 C1 1.900(7) 17
Ni1 C1 1.900(7) 2
Ni1 C1 1.900(7) 18
C1 N1 1.331(6) .
C1 N1 1.331(6) 19
C1 N1 1.677(7) 24
C1 N1 1.677(7) 5
C2 C2 1.327(11) 19
C2 N1 1.399(7) .
N1 C3 1.579(8) .
N1 C1 1.677(7) 5
N1 C4 1.698(10) .
C3 C4 1.244(11) .
C3 C4 1.245(11) 24
C3 N1 1.579(8) 24
C4 C4 1.465(16) 20
